data_1503227
loop_
_publ_author_name
'An, Peng'
'Shi, Zi-Fa'
'Dou, Wei'
'Cao, Xiao-Ping'
'Zhang, Hao-Li'

_publ_section_title
;
 Synthesis of 1,4-bis[2,2-bis(4-alkoxyphenyl)vinyl]benzenes and side chain
 modulation of their solid-state emission.
;
_journal_issue 19
_journal_name_full 'Organic letters'
_journal_page_first 4364
_journal_page_last 4367
_journal_paper_doi 10.1021/ol101847w
_journal_volume 12
_journal_year 2010
_chemical_formula_sum 'C29 H37 O2'
_chemical_formula_weight 417.59
_chemical_name_systematic
; 
 ? 
;
_space_group_IT_number 2
_symmetry_cell_setting triclinic
_symmetry_space_group_name_Hall '-P 1'
_symmetry_space_group_name_H-M 'P -1'
_atom_sites_solution_hydrogens geom
_atom_sites_solution_primary direct
_atom_sites_solution_secondary difmap
_audit_creation_method SHELXL-97
_cell_angle_alpha 92.896(3)
_cell_angle_beta 98.283(3)
_cell_angle_gamma 98.842(3)
_cell_formula_units_Z 2
_cell_length_a 5.8496(3)
_cell_length_b 14.2422(7)
_cell_length_c 15.3416(8)
_cell_measurement_reflns_used 742
_cell_measurement_temperature 296(2)
_cell_measurement_theta_max 21.63
_cell_measurement_theta_min 3.11
_cell_volume 1246.31(11)
_computing_cell_refinement 'Bruker SAINT'
_computing_data_collection 'Bruker APEX2'
_computing_data_reduction 'Bruker SAINT'
_computing_molecular_graphics 'Bruker SHELXTL'
_computing_publication_material 'Bruker SHELXTL'
_computing_structure_refinement 'SHELXL-97 (Sheldrick, 2008)'
_computing_structure_solution 'SHELXS-97 (Sheldrick, 2008)'
_diffrn_ambient_temperature 296(2)
_diffrn_measured_fraction_theta_full 0.989
_diffrn_measured_fraction_theta_max 0.989
_diffrn_measurement_device_type 'Bruker APEX-II CCD'
_diffrn_measurement_method '\f and \w scans'
_diffrn_radiation_monochromator graphite
_diffrn_radiation_source 'fine-focus sealed tube'
_diffrn_radiation_type MoK\a
_diffrn_radiation_wavelength 0.71073
_diffrn_reflns_av_R_equivalents 0.0324
_diffrn_reflns_av_sigmaI/netI 0.0728
_diffrn_reflns_limit_h_max 7
_diffrn_reflns_limit_h_min -6
_diffrn_reflns_limit_k_max 16
_diffrn_reflns_limit_k_min -17
_diffrn_reflns_limit_l_max 18
_diffrn_reflns_limit_l_min -18
_diffrn_reflns_number 7169
_diffrn_reflns_theta_full 26.00
_diffrn_reflns_theta_max 26.00
_diffrn_reflns_theta_min 1.35
_exptl_absorpt_coefficient_mu 0.068
_exptl_absorpt_correction_T_max 0.9787
_exptl_absorpt_correction_T_min 0.9695
_exptl_absorpt_correction_type multi-scan
_exptl_absorpt_process_details Sadabs
_exptl_crystal_colour green
_exptl_crystal_density_diffrn 1.113
_exptl_crystal_density_method 'not measured'
_exptl_crystal_description stick
_exptl_crystal_F_000 454
_exptl_crystal_size_max 0.46
_exptl_crystal_size_mid 0.38
_exptl_crystal_size_min 0.32
_refine_diff_density_max 0.228
_refine_diff_density_min -0.231
_refine_diff_density_rms 0.035
_refine_ls_extinction_coef 0.0072(17)
_refine_ls_extinction_expression Fc^*^=kFc[1+0.001xFc^2^\l^3^/sin(2\q)]^-1/4^
_refine_ls_extinction_method SHELXL
_refine_ls_goodness_of_fit_ref 1.020
_refine_ls_hydrogen_treatment constr
_refine_ls_matrix_type full
_refine_ls_number_parameters 283
_refine_ls_number_reflns 4834
_refine_ls_number_restraints 0
_refine_ls_restrained_S_all 1.020
_refine_ls_R_factor_all 0.1543
_refine_ls_R_factor_gt 0.0628
_refine_ls_shift/su_max 0.000
_refine_ls_shift/su_mean 0.000
_refine_ls_structure_factor_coef Fsqd
_refine_ls_weighting_details 'calc w=1/[\s^2^(Fo^2^)+(0.0500P)^2^+0.2000P] where P=(Fo^2^+2Fc^2^)/3'
_refine_ls_weighting_scheme calc
_refine_ls_wR_factor_gt 0.1274
_refine_ls_wR_factor_ref 0.1644
_reflns_number_gt 2083
_reflns_number_total 4834
_reflns_threshold_expression >2sigma(I)
_cod_data_source_file ol101847w_si_007.cif
_cod_data_source_block p-1
_cod_depositor_comments
;
The following automatic conversions were performed:

'_symmetry_cell_setting' value 'Triclinic' changed to 'triclinic'
according to /home/saulius/struct/CIF-dictionaries/cif_core.dic
dictionary named 'cif_core.dic' version 2.4.2 from 2011-04-26.

Automatic conversion script
Id: cif_fix_values 1715 2011-07-08 13:25:40Z adriana 
;
_cod_original_sg_symbol_H-M P-1
_cod_database_code 1503227

loop_
_symmetry_equiv_pos_as_xyz
'x, y, z'
'-x, -y, -z'

loop_
_atom_site_label
_atom_site_type_symbol
_atom_site_fract_x
_atom_site_fract_y
_atom_site_fract_z
_atom_site_U_iso_or_equiv
_atom_site_adp_type
_atom_site_occupancy
_atom_site_symmetry_multiplicity
_atom_site_calc_flag
_atom_site_refinement_flags
C1 C -1.2990(6) 0.7692(3) -0.2992(2) 0.1039(13) Uani 1 1 d .
H1A H -1.3449 0.8296 -0.2861 0.156 Uiso 1 1 calc R
H1B H -1.4362 0.7222 -0.3174 0.156 Uiso 1 1 calc R
H1C H -1.2059 0.7746 -0.3460 0.156 Uiso 1 1 calc R
C2 C -1.1573(6) 0.7398(3) -0.2177(2) 0.0938(12) Uani 1 1 d .
H2A H -1.2524 0.7353 -0.1707 0.113 Uiso 1 1 calc R
H2B H -1.1202 0.6770 -0.2305 0.113 Uiso 1 1 calc R
C3 C -0.9358(6) 0.8065(2) -0.1860(2) 0.0882(11) Uani 1 1 d .
H3A H -0.9724 0.8699 -0.1760 0.106 Uiso 1 1 calc R
H3B H -0.8377 0.8085 -0.2319 0.106 Uiso 1 1 calc R
C4 C -0.7983(6) 0.7798(3) -0.1013(2) 0.0902(11) Uani 1 1 d .
H4A H -0.8975 0.7759 -0.0557 0.108 Uiso 1 1 calc R
H4B H -0.7568 0.7173 -0.1117 0.108 Uiso 1 1 calc R
C5 C -0.5787(5) 0.8498(2) -0.0689(2) 0.0873(11) Uani 1 1 d .
H5A H -0.4828 0.8560 -0.1155 0.105 Uiso 1 1 calc R
H5B H -0.6207 0.9117 -0.0558 0.105 Uiso 1 1 calc R
C6 C -0.4377(5) 0.8210(2) 0.0122(2) 0.0852(11) Uani 1 1 d .
H6A H -0.5265 0.8193 0.0610 0.102 Uiso 1 1 calc R
H6B H -0.3991 0.7581 0.0010 0.102 Uiso 1 1 calc R
C7 C -0.0733(5) 0.8788(2) 0.10643(19) 0.0716(9) Uani 1 1 d .
C8 C 0.1206(6) 0.9472(2) 0.1228(2) 0.0907(12) Uani 1 1 d .
H8 H 0.1421 0.9950 0.0842 0.109 Uiso 1 1 calc R
C9 C 0.2844(5) 0.9458(2) 0.1960(2) 0.0870(12) Uani 1 1 d .
H9 H 0.4127 0.9945 0.2067 0.104 Uiso 1 1 calc R
C10 C 0.2681(5) 0.87557(19) 0.25450(17) 0.0546(7) Uani 1 1 d .
C11 C 0.0755(5) 0.8069(2) 0.2338(2) 0.0871(12) Uani 1 1 d .
H11 H 0.0575 0.7568 0.2702 0.105 Uiso 1 1 calc R
C12 C -0.0961(6) 0.8078(2) 0.1609(2) 0.0952(13) Uani 1 1 d .
H12 H -0.2257 0.7597 0.1499 0.114 Uiso 1 1 calc R
C13 C 0.4427(4) 0.87711(19) 0.33572(17) 0.0520(7) Uani 1 1 d .
C14 C 0.3967(4) 0.79994(19) 0.39606(17) 0.0494(7) Uani 1 1 d .
C15 C 0.5304(5) 0.72736(19) 0.40263(18) 0.0573(8) Uani 1 1 d .
H15 H 0.6520 0.7279 0.3697 0.069 Uiso 1 1 calc R
C16 C 0.4871(5) 0.6546(2) 0.45681(18) 0.0597(8) Uani 1 1 d .
H16 H 0.5800 0.6071 0.4603 0.072 Uiso 1 1 calc R
C17 C 0.3072(5) 0.65185(19) 0.50587(17) 0.0529(7) Uani 1 1 d .
C18 C 0.1711(5) 0.7228(2) 0.50012(18) 0.0607(8) Uani 1 1 d .
H18 H 0.0493 0.7223 0.5330 0.073 Uiso 1 1 calc R
C19 C 0.2180(5) 0.7945(2) 0.44485(19) 0.0608(8) Uani 1 1 d .
H19 H 0.1234 0.8414 0.4407 0.073 Uiso 1 1 calc R
C20 C 0.1037(5) 0.5736(2) 0.6140(2) 0.0737(9) Uani 1 1 d .
H20A H -0.0505 0.5596 0.5786 0.088 Uiso 1 1 calc R
H20B H 0.1173 0.6345 0.6473 0.088 Uiso 1 1 calc R
C21 C 0.1381(6) 0.4963(2) 0.6760(2) 0.0815(10) Uani 1 1 d .
H21A H 0.1363 0.4371 0.6416 0.098 Uiso 1 1 calc R
H21B H 0.0085 0.4871 0.7093 0.098 Uiso 1 1 calc R
C22 C 0.3657(6) 0.5192(3) 0.7399(2) 0.0999(12) Uani 1 1 d .
H22A H 0.4939 0.5269 0.7058 0.120 Uiso 1 1 calc R
H22B H 0.3685 0.5799 0.7719 0.120 Uiso 1 1 calc R
C23 C 0.4101(8) 0.4481(3) 0.8054(3) 0.1307(17) Uani 1 1 d .
H23A H 0.4088 0.3869 0.7744 0.157 Uiso 1 1 calc R
H23B H 0.2856 0.4409 0.8411 0.157 Uiso 1 1 calc R
C24 C 0.6523(10) 0.4790(4) 0.8673(3) 0.186(3) Uani 1 1 d .
H24A H 0.7732 0.4937 0.8306 0.223 Uiso 1 1 calc R
H24B H 0.6460 0.5369 0.9023 0.223 Uiso 1 1 calc R
C25 C 0.7135(11) 0.4133(5) 0.9220(5) 0.241(3) Uani 1 1 d .
H25A H 0.6012 0.4016 0.9616 0.362 Uiso 1 1 calc R
H25B H 0.8656 0.4361 0.9553 0.362 Uiso 1 1 calc R
H25C H 0.7177 0.3552 0.8881 0.362 Uiso 1 1 calc R
C26 C 0.6303(5) 0.9461(2) 0.35208(18) 0.0595(8) Uani 1 1 d .
H26 H 0.6468 0.9859 0.3064 0.071 Uiso 1 1 calc R
C27 C 0.8144(4) 0.96998(18) 0.42920(17) 0.0511(7) Uani 1 1 d .
C28 C 1.0214(5) 1.02665(18) 0.41730(18) 0.0568(8) Uani 1 1 d .
H28 H 1.0378 1.0459 0.3612 0.068 Uiso 1 1 calc R
C29 C 1.2032(4) 1.05545(19) 0.48552(18) 0.0559(8) Uani 1 1 d .
H29 H 1.3398 1.0925 0.4743 0.067 Uiso 1 1 calc R
O1 O -0.2299(4) 0.88925(16) 0.03310(13) 0.0948(8) Uani 1 1 d .
O2 O 0.2805(3) 0.57711(13) 0.55848(12) 0.0677(6) Uani 1 1 d .

loop_
_atom_site_aniso_label
_atom_site_aniso_U_11
_atom_site_aniso_U_22
_atom_site_aniso_U_33
_atom_site_aniso_U_23
_atom_site_aniso_U_13
_atom_site_aniso_U_12
C1 0.087(2) 0.125(3) 0.079(2) 0.023(2) -0.024(2) -0.018(2)
C2 0.081(2) 0.111(3) 0.075(2) 0.011(2) -0.0106(19) -0.009(2)
C3 0.079(2) 0.095(3) 0.076(2) 0.011(2) -0.0180(19) -0.003(2)
C4 0.078(2) 0.102(3) 0.076(2) 0.010(2) -0.0178(19) -0.003(2)
C5 0.078(2) 0.092(3) 0.075(2) 0.0105(19) -0.0314(18) 0.0005(19)
C6 0.076(2) 0.089(3) 0.075(2) 0.0145(19) -0.0219(18) -0.0082(19)
C7 0.070(2) 0.070(2) 0.0627(19) 0.0206(17) -0.0196(16) -0.0042(17)
C8 0.091(3) 0.079(2) 0.081(2) 0.0357(19) -0.027(2) -0.024(2)
C9 0.081(2) 0.083(2) 0.075(2) 0.0290(19) -0.0309(18) -0.0251(19)
C10 0.0519(17) 0.0528(18) 0.0539(17) 0.0083(14) -0.0047(14) 0.0029(14)
C11 0.081(2) 0.078(2) 0.083(2) 0.0393(19) -0.0275(19) -0.0217(19)
C12 0.080(2) 0.092(3) 0.088(2) 0.036(2) -0.0369(19) -0.032(2)
C13 0.0483(16) 0.0500(17) 0.0537(16) 0.0079(14) -0.0041(13) 0.0050(14)
C14 0.0430(16) 0.0509(18) 0.0503(16) 0.0094(14) -0.0050(13) 0.0050(14)
C15 0.0520(17) 0.0600(19) 0.0610(18) 0.0132(16) 0.0067(14) 0.0113(15)
C16 0.0563(18) 0.0579(19) 0.0678(19) 0.0146(16) 0.0054(16) 0.0189(15)
C17 0.0535(18) 0.0493(18) 0.0526(17) 0.0099(14) -0.0015(15) 0.0050(15)
C18 0.0570(18) 0.060(2) 0.0682(19) 0.0145(16) 0.0139(15) 0.0121(16)
C19 0.0540(18) 0.0527(19) 0.077(2) 0.0146(16) 0.0041(16) 0.0155(14)
C20 0.074(2) 0.073(2) 0.075(2) 0.0182(18) 0.0186(18) 0.0056(17)
C21 0.091(2) 0.073(2) 0.080(2) 0.0237(19) 0.022(2) -0.0007(19)
C22 0.121(3) 0.088(3) 0.084(2) 0.026(2) -0.001(2) 0.006(2)
C23 0.189(5) 0.114(4) 0.090(3) 0.040(3) 0.011(3) 0.028(3)
C24 0.213(6) 0.204(6) 0.127(4) 0.103(4) -0.034(4) 0.022(5)
C25 0.235(7) 0.216(8) 0.244(8) 0.050(6) -0.020(6) -0.008(6)
C26 0.0566(18) 0.0580(19) 0.0591(17) 0.0174(15) -0.0047(14) 0.0024(15)
C27 0.0493(16) 0.0459(16) 0.0540(18) 0.0080(14) -0.0037(14) 0.0040(13)
C28 0.0551(17) 0.0528(18) 0.0579(17) 0.0157(14) -0.0017(15) 0.0000(14)
C29 0.0441(16) 0.0546(18) 0.0636(18) 0.0115(15) -0.0010(14) -0.0024(13)
O1 0.0853(16) 0.0929(17) 0.0826(15) 0.0357(13) -0.0396(13) -0.0192(13)
O2 0.0774(14) 0.0620(13) 0.0684(13) 0.0219(11) 0.0162(11) 0.0156(11)

loop_
_atom_type_symbol
_atom_type_description
_atom_type_scat_dispersion_real
_atom_type_scat_dispersion_imag
_atom_type_scat_source
C C 0.0033 0.0016 'International Tables Vol C Tables 4.2.6.8 and 6.1.1.4'
H H 0.0000 0.0000 'International Tables Vol C Tables 4.2.6.8 and 6.1.1.4'
O O 0.0106 0.0060 'International Tables Vol C Tables 4.2.6.8 and 6.1.1.4'

loop_
_geom_angle_atom_site_label_1
_geom_angle_atom_site_label_2
_geom_angle_atom_site_label_3
_geom_angle
_geom_angle_site_symmetry_1
_geom_angle_site_symmetry_3
C2 C1 H1A 109.5 . .
C2 C1 H1B 109.5 . .
H1A C1 H1B 109.5 . .
C2 C1 H1C 109.5 . .
H1A C1 H1C 109.5 . .
H1B C1 H1C 109.5 . .
C3 C2 C1 113.7(3) . .
C3 C2 H2A 108.8 . .
C1 C2 H2A 108.8 . .
C3 C2 H2B 108.8 . .
C1 C2 H2B 108.8 . .
H2A C2 H2B 107.7 . .
C2 C3 C4 114.0(3) . .
C2 C3 H3A 108.8 . .
C4 C3 H3A 108.8 . .
C2 C3 H3B 108.8 . .
C4 C3 H3B 108.8 . .
H3A C3 H3B 107.7 . .
C5 C4 C3 113.1(3) . .
C5 C4 H4A 109.0 . .
C3 C4 H4A 109.0 . .
C5 C4 H4B 109.0 . .
C3 C4 H4B 109.0 . .
H4A C4 H4B 107.8 . .
C6 C5 C4 113.0(3) . .
C6 C5 H5A 109.0 . .
C4 C5 H5A 109.0 . .
C6 C5 H5B 109.0 . .
C4 C5 H5B 109.0 . .
H5A C5 H5B 107.8 . .
O1 C6 C5 107.6(2) . .
O1 C6 H6A 110.2 . .
C5 C6 H6A 110.2 . .
O1 C6 H6B 110.2 . .
C5 C6 H6B 110.2 . .
H6A C6 H6B 108.5 . .
C12 C7 C8 119.1(3) . .
C12 C7 O1 125.8(3) . .
C8 C7 O1 115.1(3) . .
C7 C8 C9 120.1(3) . .
C7 C8 H8 120.0 . .
C9 C8 H8 120.0 . .
C8 C9 C10 123.2(3) . .
C8 C9 H9 118.4 . .
C10 C9 H9 118.4 . .
C11 C10 C9 114.7(2) . .
C11 C10 C13 122.8(2) . .
C9 C10 C13 122.5(2) . .
C10 C11 C12 123.3(3) . .
C10 C11 H11 118.4 . .
C12 C11 H11 118.4 . .
C7 C12 C11 119.7(3) . .
C7 C12 H12 120.2 . .
C11 C12 H12 120.2 . .
C26 C13 C14 122.9(2) . .
C26 C13 C10 120.1(2) . .
C14 C13 C10 117.0(2) . .
C19 C14 C15 116.6(2) . .
C19 C14 C13 122.5(3) . .
C15 C14 C13 120.9(3) . .
C16 C15 C14 121.6(3) . .
C16 C15 H15 119.2 . .
C14 C15 H15 119.2 . .
C15 C16 C17 120.4(3) . .
C15 C16 H16 119.8 . .
C17 C16 H16 119.8 . .
O2 C17 C16 115.8(3) . .
O2 C17 C18 125.0(3) . .
C16 C17 C18 119.2(3) . .
C19 C18 C17 119.1(3) . .
C19 C18 H18 120.4 . .
C17 C18 H18 120.4 . .
C14 C19 C18 123.2(3) . .
C14 C19 H19 118.4 . .
C18 C19 H19 118.4 . .
O2 C20 C21 107.5(2) . .
O2 C20 H20A 110.2 . .
C21 C20 H20A 110.2 . .
O2 C20 H20B 110.2 . .
C21 C20 H20B 110.2 . .
H20A C20 H20B 108.5 . .
C20 C21 C22 112.8(3) . .
C20 C21 H21A 109.0 . .
C22 C21 H21A 109.0 . .
C20 C21 H21B 109.0 . .
C22 C21 H21B 109.0 . .
H21A C21 H21B 107.8 . .
C23 C22 C21 116.4(3) . .
C23 C22 H22A 108.2 . .
C21 C22 H22A 108.2 . .
C23 C22 H22B 108.2 . .
C21 C22 H22B 108.2 . .
H22A C22 H22B 107.3 . .
C22 C23 C24 111.7(4) . .
C22 C23 H23A 109.3 . .
C24 C23 H23A 109.3 . .
C22 C23 H23B 109.3 . .
C24 C23 H23B 109.3 . .
H23A C23 H23B 107.9 . .
C25 C24 C23 114.5(5) . .
C25 C24 H24A 108.6 . .
C23 C24 H24A 108.6 . .
C25 C24 H24B 108.6 . .
C23 C24 H24B 108.6 . .
H24A C24 H24B 107.6 . .
C24 C25 H25A 109.5 . .
C24 C25 H25B 109.5 . .
H25A C25 H25B 109.5 . .
C24 C25 H25C 109.5 . .
H25A C25 H25C 109.5 . .
H25B C25 H25C 109.5 . .
C13 C26 C27 131.5(2) . .
C13 C26 H26 114.2 . .
C27 C26 H26 114.2 . .
C28 C27 C29 116.6(2) . 2_776
C28 C27 C26 117.5(2) . .
C29 C27 C26 125.8(2) 2_776 .
C29 C28 C27 122.4(2) . .
C29 C28 H28 118.8 . .
C27 C28 H28 118.8 . .
C28 C29 C27 121.0(2) . 2_776
C28 C29 H29 119.5 . .
C27 C29 H29 119.5 2_776 .
C7 O1 C6 118.4(2) . .
C17 O2 C20 118.0(2) . .

loop_
_geom_bond_atom_site_label_1
_geom_bond_atom_site_label_2
_geom_bond_distance
_geom_bond_site_symmetry_2
C1 C2 1.513(4) .
C1 H1A 0.9600 .
C1 H1B 0.9600 .
C1 H1C 0.9600 .
C2 C3 1.487(4) .
C2 H2A 0.9700 .
C2 H2B 0.9700 .
C3 C4 1.523(4) .
C3 H3A 0.9700 .
C3 H3B 0.9700 .
C4 C5 1.505(4) .
C4 H4A 0.9700 .
C4 H4B 0.9700 .
C5 C6 1.502(3) .
C5 H5A 0.9700 .
C5 H5B 0.9700 .
C6 O1 1.421(3) .
C6 H6A 0.9700 .
C6 H6B 0.9700 .
C7 C12 1.347(4) .
C7 C8 1.361(4) .
C7 O1 1.374(3) .
C8 C9 1.371(4) .
C8 H8 0.9300 .
C9 C10 1.378(4) .
C9 H9 0.9300 .
C10 C11 1.362(3) .
C10 C13 1.490(3) .
C11 C12 1.393(4) .
C11 H11 0.9300 .
C12 H12 0.9300 .
C13 C26 1.340(3) .
C13 C14 1.490(3) .
C14 C19 1.366(4) .
C14 C15 1.388(3) .
C15 C16 1.377(3) .
C15 H15 0.9300 .
C16 C17 1.376(4) .
C16 H16 0.9300 .
C17 O2 1.371(3) .
C17 C18 1.377(4) .
C18 C19 1.381(3) .
C18 H18 0.9300 .
C19 H19 0.9300 .
C20 O2 1.428(3) .
C20 C21 1.508(4) .
C20 H20A 0.9700 .
C20 H20B 0.9700 .
C21 C22 1.516(4) .
C21 H21A 0.9700 .
C21 H21B 0.9700 .
C22 C23 1.486(4) .
C22 H22A 0.9700 .
C22 H22B 0.9700 .
C23 C24 1.575(6) .
C23 H23A 0.9700 .
C23 H23B 0.9700 .
C24 C25 1.343(6) .
C24 H24A 0.9700 .
C24 H24B 0.9700 .
C25 H25A 0.9600 .
C25 H25B 0.9600 .
C25 H25C 0.9600 .
C26 C27 1.468(3) .
C26 H26 0.9300 .
C27 C28 1.389(3) .
C27 C29 1.389(3) 2_776
C28 C29 1.377(3) .
C28 H28 0.9300 .
C29 C27 1.389(3) 2_776
C29 H29 0.9300 .

loop_
_geom_torsion_atom_site_label_1
_geom_torsion_atom_site_label_2
_geom_torsion_atom_site_label_3
_geom_torsion_atom_site_label_4
_geom_torsion
_geom_torsion_site_symmetry_1
_geom_torsion_site_symmetry_4
C1 C2 C3 C4 177.2(3) . .
C2 C3 C4 C5 -178.2(3) . .
C3 C4 C5 C6 -177.3(3) . .
C4 C5 C6 O1 176.7(3) . .
C12 C7 C8 C9 -2.9(6) . .
O1 C7 C8 C9 177.6(3) . .
C7 C8 C9 C10 2.1(6) . .
C8 C9 C10 C11 0.2(5) . .
C8 C9 C10 C13 -177.5(3) . .
C9 C10 C11 C12 -1.6(5) . .
C13 C10 C11 C12 176.0(3) . .
C8 C7 C12 C11 1.5(6) . .
O1 C7 C12 C11 -179.1(3) . .
C10 C11 C12 C7 0.8(6) . .
C11 C10 C13 C26 179.3(3) . .
C9 C10 C13 C26 -3.2(4) . .
C11 C10 C13 C14 -1.0(4) . .
C9 C10 C13 C14 176.5(3) . .
C26 C13 C14 C19 110.1(3) . .
C10 C13 C14 C19 -69.5(3) . .
C26 C13 C14 C15 -72.3(4) . .
C10 C13 C14 C15 108.0(3) . .
C19 C14 C15 C16 -1.1(4) . .
C13 C14 C15 C16 -178.8(2) . .
C14 C15 C16 C17 0.4(4) . .
C15 C16 C17 O2 -179.3(2) . .
C15 C16 C17 C18 0.0(4) . .
O2 C17 C18 C19 179.5(2) . .
C16 C17 C18 C19 0.4(4) . .
C15 C14 C19 C18 1.4(4) . .
C13 C14 C19 C18 179.1(2) . .
C17 C18 C19 C14 -1.1(4) . .
O2 C20 C21 C22 65.9(3) . .
C20 C21 C22 C23 178.1(3) . .
C21 C22 C23 C24 179.4(4) . .
C22 C23 C24 C25 -173.6(6) . .
C14 C13 C26 C27 -6.3(5) . .
C10 C13 C26 C27 173.4(3) . .
C13 C26 C27 C28 161.2(3) . .
C13 C26 C27 C29 -21.9(5) . 2_776
C29 C27 C28 C29 1.1(5) 2_776 .
C26 C27 C28 C29 178.3(2) . .
C27 C28 C29 C27 -1.1(5) . 2_776
C12 C7 O1 C6 1.1(5) . .
C8 C7 O1 C6 -179.5(3) . .
C5 C6 O1 C7 178.8(3) . .
C16 C17 O2 C20 176.9(2) . .
C18 C17 O2 C20 -2.2(4) . .
C21 C20 O2 C17 -170.0(2) . .
